data_1510604
loop_
_publ_author_name
'Geb, J.'
'Jansen, M.'

_publ_section_title
;
 Darstellung und Kristallstruktur von N Bi2 Au O5
;
_journal_name_full 'Zeitschrift fuer Anorganische und Allgemeine Chemie'
_journal_page_first 48
_journal_page_last 52
_journal_paper_doi 10.1002/zaac.19946200108
_journal_volume 620
_journal_year 1994
_chemical_formula_sum 'Au Bi2 Na O5'
_chemical_name_systematic 'Na Bi2 Au O5'
_space_group_IT_number 117
_symmetry_space_group_name_Hall 'P -4 -2ab'
_symmetry_space_group_name_H-M 'P -4 b 2'
_cell_angle_alpha 90
_cell_angle_beta 90
_cell_angle_gamma 90
_cell_formula_units_Z 4
_cell_length_a 12.2002
_cell_length_b 12.2002
_cell_length_c 3.8668
_cell_volume 575.553
_citation_journal_id_ASTM ZAACAB
_cod_data_source_file gold_86.cif
_cod_data_source_block Au1Bi2Na1O5
_cod_original_cell_volume 575.5534
_cod_original_formula_sum 'Au1 Bi2 Na1 O5'
_cod_database_code 1510604

loop_
_symmetry_equiv_pos_as_xyz
x,y,z
y,-x,-z
-x,-y,z
-y,x,-z
-x+1/2,y+1/2,z
y+1/2,x+1/2,-z
x+1/2,-y+1/2,z
-y+1/2,-x+1/2,-z

loop_
_atom_site_label
_atom_site_type_symbol
_atom_site_fract_x
_atom_site_fract_y
_atom_site_fract_z
_atom_site_occupancy
_atom_site_U_iso_or_equiv
O1 O-2 0.1092 0.1175 0.5977 1 0.0
O3 O-2 0.2862 0.7862 0 1 0.0
Na1 Na+1 0.2027 0.7027 0.5 1 0.0
Bi1 Bi+3 0.05019 0.22945 0.99838 1 0.0
Au2 Au+3 0.5 0.5 0.5 1 0.0
O2 O-2 0.0078 0.6667 0.3923 1 0.0
Au1 Au+3 0 0.5 0.5 1 0.0
